data_7704535
loop_
_publ_author_name
'Zahradn\'ikov\'a, Eva'
'Herchel, Radovan'
'\<Salitro\<s, Ivan'
'C\'isa\<rov\'a, Ivana'
'Draho\<s, Bohuslav'

_publ_section_title
;
 Late first-row transition metal complexes of a 17-membered
 piperazine-based macrocyclic ligand: structures and magnetism.
;
_journal_issue 26
_journal_name_full 'Dalton transactions (Cambridge, England : 2003)'
_journal_page_first 9057
_journal_page_last 9069
_journal_paper_doi 10.1039/d0dt01392g
_journal_volume 49
_journal_year 2020
_chemical_formula_sum 'C19.87 H33.31 Cl2 Co N6.44 O8'
_chemical_formula_weight 620.25
_space_group_crystal_system monoclinic
_space_group_IT_number 14
_space_group_name_Hall '-P 2yn'
_space_group_name_H-M_alt 'P 1 21/n 1'
_atom_sites_solution_hydrogens geom
_audit_creation_method SHELXL-2014/7
_audit_update_record
;
2020-04-15 deposited with the CCDC.	2020-06-01 downloaded from the CCDC.
;
_cell_angle_alpha 90
_cell_angle_beta 94.0860(10)
_cell_angle_gamma 90
_cell_formula_units_Z 8
_cell_length_a 13.7377(5)
_cell_length_b 11.0795(4)
_cell_length_c 34.2895(13)
_cell_measurement_reflns_used 9745
_cell_measurement_temperature 187(2)
_cell_measurement_theta_max 27.4440
_cell_measurement_theta_min 2.1902
_cell_volume 5205.8(3)
_computing_cell_refinement 'SAINT V8.38A (Bruker AXS Inc., 2017)'
_computing_data_collection 'Bruker Instrument Service v2019.1.0.1'
_computing_data_reduction 'SAINT V8.38A (Bruker AXS Inc., 2017)'
_computing_molecular_graphics 'shelXle (C.B. Huebschle, rev 924)'
_computing_structure_refinement 'SHELXL-2014/7 (Sheldrick, 2014)'
_computing_structure_solution 'SHELXT 2014/5 (Sheldrick, 2014)'
_diffrn_ambient_temperature 187(2)
_diffrn_detector_area_resol_mean 8.3333
_diffrn_measured_fraction_theta_full 1.000
_diffrn_measured_fraction_theta_max 1.000
_diffrn_measurement_device_type 'Nonius KappaCCD with Bruker APEXII detector'
_diffrn_radiation_type MoK\a
_diffrn_radiation_wavelength 0.71073
_diffrn_reflns_av_R_equivalents 0.0193
_diffrn_reflns_av_unetI/netI 0.0125
_diffrn_reflns_Laue_measured_fraction_full 1.000
_diffrn_reflns_Laue_measured_fraction_max 1.000
_diffrn_reflns_limit_h_max 14
_diffrn_reflns_limit_h_min -16
_diffrn_reflns_limit_k_max 13
_diffrn_reflns_limit_k_min -13
_diffrn_reflns_limit_l_max 40
_diffrn_reflns_limit_l_min -40
_diffrn_reflns_number 59038
_diffrn_reflns_point_group_measured_fraction_full 1.000
_diffrn_reflns_point_group_measured_fraction_max 1.000
_diffrn_reflns_theta_full 24.998
_diffrn_reflns_theta_max 24.998
_diffrn_reflns_theta_min 1.191
_exptl_absorpt_coefficient_mu 0.922
_exptl_absorpt_correction_T_max 0.75
_exptl_absorpt_correction_T_min 0.69
_exptl_absorpt_correction_type multi-scan
_exptl_absorpt_process_details
;
SADABS-2016/2 - Bruker AXS area detector scaling and absorption correction
;
_exptl_crystal_colour violet
_exptl_crystal_density_diffrn 1.583
_exptl_crystal_density_method 'not measured'
_exptl_crystal_description prism
_exptl_crystal_F_000 2580.8
_exptl_crystal_size_max 0.559
_exptl_crystal_size_mid 0.499
_exptl_crystal_size_min 0.330
_refine_diff_density_max 0.813
_refine_diff_density_min -0.864
_refine_diff_density_rms 0.066
_refine_ls_extinction_method none
_refine_ls_goodness_of_fit_ref 1.020
_refine_ls_hydrogen_treatment constr
_refine_ls_matrix_type full
_refine_ls_number_parameters 683
_refine_ls_number_reflns 9147
_refine_ls_number_restraints 12
_refine_ls_restrained_S_all 1.025
_refine_ls_R_factor_all 0.0491
_refine_ls_R_factor_gt 0.0453
_refine_ls_shift/su_max 0.001
_refine_ls_shift/su_mean 0.000
_refine_ls_structure_factor_coef Fsqd
_refine_ls_weighting_details 'w=1/[\s^2^(Fo^2^)+(0.0512P)^2^+10.6275P] where P=(Fo^2^+2Fc^2^)/3'
_refine_ls_weighting_scheme calc
_refine_ls_wR_factor_gt 0.1132
_refine_ls_wR_factor_ref 0.1154
_reflns_Friedel_coverage 0.000
_reflns_number_gt 8362
_reflns_number_total 9147
_reflns_threshold_expression 'I > 2\s(I)'
_cod_data_source_file d0dt01392g2.cif
_cod_data_source_block shelx_CCDC2
_cod_depositor_comments
;
The following automatic conversions were performed:

data item '_exptl_absorpt_correction_type' value 'Multi-scan' was
changed to 'multi-scan' in accordance with the
/home/data/users/saulius/crontab/automatic-downloads/rss-feeds/RSC/lib/dictionaries/cif_core.dic
dictionary named 'cif_core.dic' version 2.4.2 last updated on
2011-04-26.

Automatic conversion script
Id: cif_fix_values 7556 2019-12-06 15:28:31Z antanas 

 Adding full bibliography for 7704533--7704535.cif.
;
_cod_original_sg_symbol_H-M 'P 21/n'
_cod_database_code 7704535
_shelx_shelxl_version_number 2014/7
_shelx_space_group_comment
;
The symmetry employed for this shelxl refinement is uniquely defined
by the following loop, which should always be used as a source of
symmetry information in preference to the above space-group names.
They are only intended as comments.
;
_shelx_estimated_absorpt_t_min 0.627
_shelx_estimated_absorpt_t_max 0.751

loop_
_space_group_symop_operation_xyz
'x, y, z'
'-x+1/2, y+1/2, -z+1/2'
'-x, -y, -z'
'x-1/2, -y-1/2, z-1/2'

loop_
_atom_site_label
_atom_site_type_symbol
_atom_site_fract_x
_atom_site_fract_y
_atom_site_fract_z
_atom_site_U_iso_or_equiv
_atom_site_adp_type
_atom_site_occupancy
_atom_site_site_symmetry_order
_atom_site_calc_flag
_atom_site_refinement_flags_posn
_atom_site_refinement_flags_adp
_atom_site_refinement_flags_occupancy
_atom_site_disorder_assembly
_atom_site_disorder_group
Co1A Co 0.36456(3) 0.29477(3) 0.60013(2) 0.02805(11) Uani 1 1 d . . . . .
C19 C 0.5628(4) 0.1201(4) 0.95880(11) 0.0679(12) Uani 1 1 d . . . . .
H19A H 0.6223 0.1283 0.9762 0.102 Uiso 1 1 calc R U . . .
H19B H 0.5469 0.0344 0.9553 0.102 Uiso 1 1 calc R U . . .
H19C H 0.5088 0.1614 0.9704 0.102 Uiso 1 1 calc R U . . .
N2A N 0.2771(2) 0.3149(3) 0.65136(8) 0.0453(7) Uani 1 1 d . . . . .
H2N H 0.2930 0.3949 0.6638 0.054 Uiso 1 1 calc R U . . .
Co1 Co 0.61208(3) 0.28231(3) 0.83316(2) 0.02744(11) Uani 1 1 d . . . . .
C19A C 0.1336(3) 0.0928(4) 0.51223(12) 0.0555(10) Uani 1 1 d . . . . .
H19D H 0.0697 0.1326 0.5115 0.083 Uiso 1 1 calc R U . . .
H19E H 0.1277 0.0103 0.5221 0.083 Uiso 1 1 calc R U . . .
H19F H 0.1564 0.0904 0.4858 0.083 Uiso 1 1 calc R U . . .
N5A N 0.47213(18) 0.1900(2) 0.56553(7) 0.0334(6) Uani 1 1 d . . . . .
H5N H 0.4636 0.2157 0.5375 0.040 Uiso 1 1 calc R U . . .
Cl2 Cl 0.36424(5) 0.59599(7) 0.73203(2) 0.03141(16) Uani 1 1 d . . . . .
N5 N 0.74802(17) 0.1632(2) 0.84138(7) 0.0325(5) Uani 1 1 d . . . . .
H5 H 0.7879 0.1907 0.8653 0.039 Uiso 1 1 calc R U . . .
Cl3 Cl 0.36596(5) 0.22268(7) 0.45385(2) 0.03283(17) Uani 1 1 d . . . . .
N2 N 0.45857(19) 0.3112(3) 0.81020(9) 0.0451(7) Uani 1 1 d . . . . .
H2 H 0.4555 0.3878 0.7947 0.054 Uiso 1 1 calc R U . . .
Cl4 Cl 0.59337(6) 0.25601(7) 0.69970(2) 0.04236(19) Uani 1 1 d . . . . .
O41 O 0.6107(4) 0.2725(7) 0.73935(12) 0.184(3) Uani 1 1 d . . . . .
O42 O 0.5213(3) 0.3328(4) 0.68261(18) 0.143(2) Uani 1 1 d . . . . .
N6 N 0.59059(19) 0.2170(2) 0.89178(8) 0.0347(6) Uani 1 1 d . . . . .
O43 O 0.5542(2) 0.1386(3) 0.69501(13) 0.0894(11) Uani 1 1 d . . . . .
O44 O 0.6805(2) 0.2686(3) 0.68007(11) 0.0755(9) Uani 1 1 d . . . . .
N4A N 0.46170(18) 0.4456(2) 0.58905(7) 0.0334(6) Uani 1 1 d . . . . .
O21 O 0.3657(5) 0.5372(5) 0.76697(13) 0.171(3) Uani 1 1 d . . . . .
N6A N 0.25727(19) 0.2124(2) 0.55765(7) 0.0331(6) Uani 1 1 d . . . . .
N1A N 0.37543(19) 0.1247(2) 0.62633(7) 0.0361(6) Uani 1 1 d . . . . .
N4 N 0.7170(2) 0.4184(2) 0.81696(8) 0.0384(6) Uani 1 1 d . . . . .
N3A N 0.28269(19) 0.4664(2) 0.58381(8) 0.0378(6) Uani 1 1 d . . . . .
N3 N 0.5845(2) 0.4632(2) 0.85987(9) 0.0419(6) Uani 1 1 d . . . . .
C18A C 0.2031(2) 0.1598(3) 0.53788(9) 0.0344(7) Uani 1 1 d . . . . .
C18 C 0.5785(2) 0.1741(3) 0.92095(10) 0.0382(7) Uani 1 1 d . . . . .
C17 C 0.4502(3) -0.0176(4) 0.78074(9) 0.0529(11) Uani 1 1 d . . . . .
H17 H 0.3883 -0.0274 0.7669 0.064 Uiso 1 1 calc R U . . .
C6A C 0.3176(2) 0.4861(3) 0.54462(9) 0.0384(7) Uani 1 1 d . . . . .
H6D H 0.2923 0.5635 0.5337 0.046 Uiso 1 1 calc R U . . .
H6C H 0.2949 0.4202 0.5268 0.046 Uiso 1 1 calc R U . . .
C14 C 0.6234(2) 0.0139(3) 0.82225(9) 0.0328(6) Uani 1 1 d . . . . .
C1 C 0.4819(2) 0.0971(3) 0.79315(8) 0.0392(8) Uani 1 1 d . . . . .
C1A C 0.3393(2) 0.1081(4) 0.66125(9) 0.0489(10) Uani 1 1 d . . . . .
C16 C 0.5093(3) -0.1158(4) 0.78870(10) 0.0530(10) Uani 1 1 d . . . . .
H16 H 0.4894 -0.1938 0.7797 0.064 Uiso 1 1 calc R U . . .
C7 C 0.7598(2) 0.4686(3) 0.85477(9) 0.0408(7) Uani 1 1 d . . . . .
H7B H 0.7893 0.5485 0.8504 0.049 Uiso 1 1 calc R U . . .
H7A H 0.8116 0.4142 0.8661 0.049 Uiso 1 1 calc R U . . .
C7A C 0.4296(2) 0.4886(3) 0.54910(9) 0.0384(7) Uani 1 1 d . . . . .
H7C H 0.4566 0.4357 0.5292 0.046 Uiso 1 1 calc R U . . .
H7D H 0.4534 0.5718 0.5452 0.046 Uiso 1 1 calc R U . . .
O22 O 0.4562(2) 0.6031(4) 0.71814(15) 0.1176(17) Uani 1 1 d . . . . .
C15 C 0.5972(3) -0.1005(3) 0.80970(10) 0.0456(8) Uani 1 1 d . . . . .
H15 H 0.6391 -0.1673 0.8155 0.055 Uiso 1 1 calc R U . . .
O23 O 0.3007(3) 0.5411(5) 0.70487(15) 0.144(2) Uani 1 1 d . . . . .
C13 C 0.7146(2) 0.0389(3) 0.84777(10) 0.0375(7) Uani 1 1 d . . . . .
H13A H 0.7013 0.0281 0.8756 0.045 Uiso 1 1 calc R U . . .
H13B H 0.7662 -0.0189 0.8416 0.045 Uiso 1 1 calc R U . . .
O24 O 0.3264(2) 0.7142(2) 0.73903(10) 0.0692(8) Uani 1 1 d . . . . .
C13A C 0.4465(3) 0.0615(3) 0.56799(10) 0.0430(8) Uani 1 1 d . . . . .
H13D H 0.5038 0.0115 0.5628 0.052 Uiso 1 1 calc R U . . .
H13C H 0.3934 0.0424 0.5479 0.052 Uiso 1 1 calc R U . . .
N1 N 0.56771(17) 0.1105(2) 0.81351(7) 0.0300(5) Uani 1 1 d . . . . .
C12 C 0.8098(3) 0.1664(4) 0.80765(11) 0.0482(9) Uani 1 1 d . . . . .
H12B H 0.7687 0.1498 0.7834 0.058 Uiso 1 1 calc R U . . .
H12A H 0.8596 0.1019 0.8108 0.058 Uiso 1 1 calc R U . . .
O31 O 0.3353(2) 0.1034(3) 0.46256(9) 0.0746(9) Uani 1 1 d . . . . .
O32 O 0.2914(3) 0.3048(4) 0.46043(11) 0.0986(13) Uani 1 1 d . . . . .
C6 C 0.6788(2) 0.4807(3) 0.88302(10) 0.0431(8) Uani 1 1 d . . . . .
H6A H 0.6869 0.4191 0.9039 0.052 Uiso 1 1 calc R U . . .
H6B H 0.6810 0.5616 0.8953 0.052 Uiso 1 1 calc R U . . .
O33 O 0.3891(2) 0.2311(3) 0.41402(7) 0.0594(7) Uani 1 1 d . . . . .
C12A C 0.5755(2) 0.2088(3) 0.57969(11) 0.0462(8) Uani 1 1 d . . . . .
H12C H 0.6167 0.1485 0.5674 0.055 Uiso 1 1 calc R U . . .
H12D H 0.5826 0.1960 0.6083 0.055 Uiso 1 1 calc R U . . .
O34 O 0.4496(2) 0.2498(3) 0.47841(8) 0.0762(10) Uani 1 1 d . . . . .
C14A C 0.4141(2) 0.0322(3) 0.60779(10) 0.0428(8) Uani 1 1 d . . . . .
C5A C 0.1753(2) 0.4664(3) 0.58256(12) 0.0505(9) Uani 1 1 d . . . . .
H5C H 0.1498 0.4091 0.5622 0.061 Uiso 1 1 calc R U . . .
H5D H 0.1512 0.5479 0.5749 0.061 Uiso 1 1 calc R U . . .
C10A C 0.5687(2) 0.4340(3) 0.59391(11) 0.0464(8) Uani 1 1 d . . . . .
H10D H 0.5879 0.4200 0.6219 0.056 Uiso 1 1 calc R U . . .
H10C H 0.5982 0.5113 0.5864 0.056 Uiso 1 1 calc R U . . .
C11A C 0.6107(2) 0.3342(4) 0.57046(12) 0.0515(9) Uani 1 1 d . . . . .
H11D H 0.6827 0.3360 0.5749 0.062 Uiso 1 1 calc R U . . .
H11C H 0.5944 0.3504 0.5424 0.062 Uiso 1 1 calc R U . . .
C9 C 0.6538(3) 0.5140(3) 0.79859(11) 0.0531(10) Uani 1 1 d . . . . .
H9A H 0.6177 0.4824 0.7747 0.064 Uiso 1 1 calc R U . . .
H9B H 0.6940 0.5832 0.7911 0.064 Uiso 1 1 calc R U . . .
C10 C 0.7946(3) 0.3895(4) 0.79041(10) 0.0530(10) Uani 1 1 d . . . . .
H10A H 0.8351 0.4624 0.7875 0.064 Uiso 1 1 calc R U . . .
H10B H 0.7633 0.3696 0.7643 0.064 Uiso 1 1 calc R U . . .
C9A C 0.4329(3) 0.5398(3) 0.61695(10) 0.0432(8) Uani 1 1 d . . . . .
H9D H 0.4708 0.6145 0.6135 0.052 Uiso 1 1 calc R U . . .
H9C H 0.4463 0.5114 0.6442 0.052 Uiso 1 1 calc R U . . .
C2A C 0.3045(3) 0.2193(4) 0.68017(10) 0.0614(12) Uani 1 1 d . . . . .
H2D H 0.2473 0.1993 0.6949 0.074 Uiso 1 1 calc R U . . .
H2C H 0.3567 0.2499 0.6990 0.074 Uiso 1 1 calc R U . . .
C3A C 0.1708(3) 0.3134(4) 0.63866(11) 0.0512(9) Uani 1 1 d . . . . .
H3C H 0.1333 0.2944 0.6615 0.061 Uiso 1 1 calc R U . . .
H3D H 0.1582 0.2486 0.6191 0.061 Uiso 1 1 calc R U . . .
C5 C 0.5013(3) 0.4772(4) 0.88416(13) 0.0568(10) Uani 1 1 d . . . . .
H5B H 0.4997 0.5614 0.8938 0.068 Uiso 1 1 calc R U . . .
H5A H 0.5109 0.4235 0.9072 0.068 Uiso 1 1 calc R U . . .
C11 C 0.8604(3) 0.2865(4) 0.80375(11) 0.0528(10) Uani 1 1 d . . . . .
H11A H 0.8936 0.3079 0.8294 0.063 Uiso 1 1 calc R U . . .
H11B H 0.9114 0.2773 0.7849 0.063 Uiso 1 1 calc R U . . .
C15A C 0.4200(3) -0.0824(4) 0.62411(14) 0.0614(12) Uani 1 1 d . . . . .
H15A H 0.4498 -0.1467 0.6110 0.074 Uiso 1 1 calc R U . . .
C8A C 0.3245(3) 0.5648(3) 0.60892(11) 0.0488(9) Uani 1 1 d . . . . .
H8C H 0.2921 0.5676 0.6338 0.059 Uiso 1 1 calc R U . . .
H8D H 0.3146 0.6435 0.5955 0.059 Uiso 1 1 calc R U . . .
C4A C 0.1348(3) 0.4321(4) 0.62116(13) 0.0601(11) Uani 1 1 d . . . . .
H4C H 0.1514 0.4970 0.6403 0.072 Uiso 1 1 calc R U . . .
H4D H 0.0628 0.4286 0.6172 0.072 Uiso 1 1 calc R U . . .
C17A C 0.3398(3) -0.0067(5) 0.67812(12) 0.0689(15) Uani 1 1 d . . . . .
H17A H 0.3112 -0.0194 0.7022 0.083 Uiso 1 1 calc R U . . .
C3 C 0.3952(2) 0.3246(4) 0.84303(12) 0.0538(10) Uani 1 1 d . . . . .
H3B H 0.4127 0.2619 0.8629 0.065 Uiso 1 1 calc R U . . .
H3A H 0.3266 0.3110 0.8332 0.065 Uiso 1 1 calc R U . . .
C2 C 0.4268(3) 0.2106(4) 0.78373(11) 0.0549(10) Uani 1 1 d . . . . .
H2A H 0.4363 0.2342 0.7564 0.066 Uiso 1 1 calc R U . . .
H2B H 0.3563 0.1957 0.7858 0.066 Uiso 1 1 calc R U . . .
C4 C 0.4036(3) 0.4477(4) 0.86229(15) 0.0666(12) Uani 1 1 d . . . . .
H4B H 0.3520 0.4544 0.8809 0.080 Uiso 1 1 calc R U . . .
H4A H 0.3901 0.5098 0.8419 0.080 Uiso 1 1 calc R U . . .
C8 C 0.5828(3) 0.5539(3) 0.82772(13) 0.0615(11) Uani 1 1 d . . . . .
H8B H 0.6017 0.6342 0.8384 0.074 Uiso 1 1 calc R U . . .
H8A H 0.5162 0.5599 0.8148 0.074 Uiso 1 1 calc R U . . .
C16A C 0.3818(3) -0.1009(5) 0.65959(16) 0.0768(16) Uani 1 1 d . . . . .
H16A H 0.3844 -0.1787 0.6712 0.092 Uiso 1 1 calc R U . . .
C020 C -0.2340(5) 0.1802(5) 0.45834(14) 0.0692(16) Uani 0.8729(17) 1 d . . P A 1
N7 N -0.1734(6) 0.1855(6) 0.4392(2) 0.127(3) Uani 0.8729(17) 1 d . . P A 1
C21 C -0.3098(4) 0.1752(5) 0.48237(18) 0.0725(15) Uani 0.8729(17) 1 d . . P A 1
H21A H -0.3718 0.1856 0.4667 0.109 Uiso 0.8729(17) 1 calc R U P A 1
H21B H -0.3023 0.2397 0.5019 0.109 Uiso 0.8729(17) 1 calc R U P A 1
H21C H -0.3095 0.0968 0.4956 0.109 Uiso 0.8729(17) 1 calc R U P A 1
Cl1A Cl -0.09800(7) 0.28056(9) 0.55189(3) 0.0476(3) Uani 0.8729(17) 1 d D . P A 1
O11 O -0.1214(4) 0.3039(5) 0.59018(13) 0.1085(16) Uani 0.8729(17) 1 d D . P A 1
O12A O -0.1577(3) 0.3584(4) 0.52661(13) 0.0813(7) Uani 0.8729(17) 1 d D . P A 1
O13A O 0.0022(3) 0.3020(4) 0.54884(14) 0.0813(7) Uani 0.8729(17) 1 d D . P A 1
O14A O -0.1160(3) 0.1563(4) 0.54130(13) 0.0813(7) Uani 0.8729(17) 1 d D . P A 1
Cl1B Cl -0.1007(5) 0.2490(6) 0.5203(2) 0.0476(3) Uani 0.1271(17) 1 d D . P A 2
O12B O -0.117(2) 0.359(2) 0.5054(9) 0.0813(7) Uani 0.1271(17) 1 d D . P A 2
O13B O -0.019(2) 0.325(3) 0.5346(10) 0.0813(7) Uani 0.1271(17) 1 d D . P A 2
O14B O -0.1617(19) 0.174(3) 0.5428(9) 0.0813(7) Uani 0.1271(17) 1 d D . P A 2
O15 O -0.0860(19) 0.218(2) 0.4811(6) 0.0813(7) Uani 0.1271(17) 1 d D . P A 2

loop_
_atom_site_aniso_label
_atom_site_aniso_U_11
_atom_site_aniso_U_22
_atom_site_aniso_U_33
_atom_site_aniso_U_23
_atom_site_aniso_U_13
_atom_site_aniso_U_12
Co1A 0.0313(2) 0.0282(2) 0.0252(2) -0.00086(15) 0.00544(15) -0.00741(16)
C19 0.099(3) 0.067(3) 0.039(2) 0.0129(19) 0.010(2) -0.023(3)
N2A 0.0437(16) 0.0620(19) 0.0319(14) -0.0173(13) 0.0130(12) -0.0222(14)
Co1 0.0240(2) 0.0273(2) 0.0303(2) 0.00510(15) -0.00293(15) -0.00277(15)
C19A 0.045(2) 0.047(2) 0.073(3) -0.0169(19) -0.0114(18) -0.0046(17)
N5A 0.0339(13) 0.0330(13) 0.0336(13) 0.0060(11) 0.0034(10) 0.0026(11)
Cl2 0.0276(3) 0.0367(4) 0.0298(3) -0.0041(3) 0.0018(3) -0.0023(3)
N5 0.0251(12) 0.0343(14) 0.0378(13) -0.0091(11) -0.0004(10) -0.0026(10)
Cl3 0.0317(4) 0.0379(4) 0.0284(3) 0.0004(3) -0.0011(3) -0.0028(3)
N2 0.0317(14) 0.0521(17) 0.0495(16) 0.0192(14) -0.0104(12) 0.0034(13)
Cl4 0.0436(4) 0.0341(4) 0.0490(5) -0.0004(3) 0.0011(4) -0.0001(3)
O41 0.163(5) 0.328(9) 0.062(2) -0.045(4) 0.007(3) -0.153(5)
O42 0.086(3) 0.096(3) 0.254(6) 0.098(4) 0.069(3) 0.046(2)
N6 0.0356(14) 0.0355(14) 0.0327(14) 0.0010(11) 0.0004(11) 0.0038(11)
O43 0.0518(17) 0.0492(17) 0.167(4) -0.015(2) 0.011(2) -0.0109(14)
O44 0.0470(16) 0.0627(19) 0.118(3) 0.0202(18) 0.0180(17) -0.0016(14)
N4A 0.0332(13) 0.0334(13) 0.0335(13) 0.0031(11) 0.0015(10) -0.0082(11)
O21 0.230(6) 0.195(5) 0.098(3) 0.095(3) 0.074(4) 0.148(5)
N6A 0.0349(14) 0.0319(13) 0.0325(13) -0.0015(11) 0.0031(11) 0.0014(11)
N1A 0.0347(13) 0.0419(15) 0.0305(13) 0.0114(11) -0.0057(11) -0.0135(12)
N4 0.0414(15) 0.0362(14) 0.0366(14) 0.0044(11) -0.0035(11) -0.0132(12)
N3A 0.0358(14) 0.0311(13) 0.0467(15) -0.0095(12) 0.0055(12) -0.0022(11)
N3 0.0401(15) 0.0305(14) 0.0543(17) 0.0056(12) -0.0019(13) 0.0068(12)
C18A 0.0344(16) 0.0290(15) 0.0399(17) -0.0022(13) 0.0036(14) 0.0021(13)
C18 0.0423(18) 0.0363(17) 0.0357(18) -0.0026(14) 0.0013(14) -0.0032(14)
C17 0.045(2) 0.086(3) 0.0270(16) -0.0095(17) 0.0015(14) -0.040(2)
C6A 0.0418(17) 0.0311(16) 0.0415(17) 0.0043(13) -0.0027(14) 0.0007(14)
C14 0.0340(15) 0.0333(16) 0.0317(15) -0.0038(12) 0.0070(12) -0.0067(13)
C1 0.0324(16) 0.063(2) 0.0214(14) 0.0024(14) -0.0029(12) -0.0159(15)
C1A 0.0364(17) 0.079(3) 0.0294(16) 0.0191(17) -0.0120(13) -0.0314(18)
C16 0.061(2) 0.055(2) 0.045(2) -0.0203(17) 0.0193(18) -0.031(2)
C7 0.0445(18) 0.0355(17) 0.0411(17) 0.0004(14) -0.0054(14) -0.0131(14)
C7A 0.0439(18) 0.0349(17) 0.0365(16) 0.0097(13) 0.0052(14) -0.0059(14)
O22 0.058(2) 0.095(3) 0.209(5) -0.049(3) 0.072(3) -0.0171(19)
C15 0.050(2) 0.0395(18) 0.0492(19) -0.0138(15) 0.0173(16) -0.0152(16)
O23 0.079(3) 0.181(5) 0.167(4) -0.136(4) -0.031(3) 0.009(3)
C13 0.0344(16) 0.0284(15) 0.0491(18) -0.0053(14) -0.0020(14) 0.0047(13)
O24 0.0614(18) 0.0455(16) 0.103(2) -0.0100(15) 0.0256(17) 0.0027(13)
C13A 0.0471(19) 0.0325(17) 0.0491(19) 0.0013(14) 0.0012(15) 0.0079(15)
N1 0.0286(12) 0.0383(14) 0.0227(11) 0.0000(10) -0.0012(9) -0.0096(11)
C12 0.0366(18) 0.056(2) 0.054(2) -0.0199(17) 0.0134(15) -0.0065(16)
O31 0.097(2) 0.0560(18) 0.0725(19) 0.0051(15) 0.0179(17) -0.0354(17)
O32 0.094(3) 0.117(3) 0.087(2) 0.012(2) 0.021(2) 0.064(2)
C6 0.0465(19) 0.0320(17) 0.0498(19) -0.0093(15) -0.0041(15) -0.0008(14)
O33 0.082(2) 0.0651(17) 0.0330(13) -0.0009(12) 0.0134(13) -0.0120(15)
C12A 0.0336(17) 0.052(2) 0.053(2) 0.0084(16) 0.0022(15) 0.0084(15)
O34 0.0636(18) 0.107(2) 0.0532(16) 0.0294(16) -0.0282(14) -0.0435(18)
C14A 0.0348(17) 0.0390(18) 0.052(2) 0.0173(16) -0.0120(15) -0.0067(14)
C5A 0.0336(17) 0.043(2) 0.075(3) -0.0148(18) 0.0062(17) 0.0044(15)
C10A 0.0348(17) 0.049(2) 0.055(2) 0.0083(17) -0.0013(15) -0.0135(15)
C11A 0.0276(16) 0.061(2) 0.066(2) 0.0131(19) 0.0074(16) -0.0050(16)
C9 0.066(2) 0.0388(19) 0.052(2) 0.0194(16) -0.0145(18) -0.0158(18)
C10 0.055(2) 0.063(2) 0.0415(19) -0.0023(17) 0.0099(16) -0.0308(19)
C9A 0.053(2) 0.0321(17) 0.0439(18) -0.0095(14) 0.0025(15) -0.0146(15)
C2A 0.055(2) 0.107(4) 0.0226(16) -0.0011(19) 0.0061(15) -0.038(2)
C3A 0.0397(19) 0.064(2) 0.053(2) -0.0213(18) 0.0232(16) -0.0150(17)
C5 0.050(2) 0.045(2) 0.076(3) -0.0076(19) 0.0074(19) 0.0163(17)
C11 0.0349(18) 0.072(3) 0.053(2) -0.0154(19) 0.0164(16) -0.0192(18)
C15A 0.046(2) 0.044(2) 0.092(3) 0.032(2) -0.018(2) -0.0085(17)
C8A 0.054(2) 0.0331(18) 0.060(2) -0.0173(16) 0.0115(17) -0.0087(16)
C4A 0.040(2) 0.061(3) 0.082(3) -0.028(2) 0.0235(19) -0.0025(18)
C17A 0.043(2) 0.107(4) 0.053(2) 0.053(3) -0.0231(18) -0.039(2)
C3 0.0259(16) 0.061(2) 0.074(3) 0.009(2) -0.0046(16) 0.0089(16)
C2 0.0362(18) 0.084(3) 0.0413(19) 0.0133(19) -0.0167(15) -0.0088(18)
C4 0.040(2) 0.062(3) 0.098(3) 0.002(2) 0.004(2) 0.0235(19)
C8 0.067(3) 0.0309(18) 0.084(3) 0.0216(19) -0.014(2) 0.0028(18)
C16A 0.045(2) 0.077(3) 0.103(4) 0.063(3) -0.029(2) -0.024(2)
C020 0.108(5) 0.058(3) 0.042(3) -0.002(2) 0.009(3) 0.038(3)
N7 0.184(8) 0.102(5) 0.099(5) 0.011(4) 0.024(5) 0.044(5)
C21 0.071(3) 0.045(3) 0.099(4) -0.008(3) -0.012(3) -0.004(2)
Cl1A 0.0356(5) 0.0478(6) 0.0595(6) 0.0061(5) 0.0035(4) -0.0077(4)
O11 0.106(3) 0.135(4) 0.091(3) -0.037(3) 0.050(3) -0.003(3)
O12A 0.0700(15) 0.0744(14) 0.0965(18) 0.0092(12) -0.0141(13) -0.0093(12)
O13A 0.0700(15) 0.0744(14) 0.0965(18) 0.0092(12) -0.0141(13) -0.0093(12)
O14A 0.0700(15) 0.0744(14) 0.0965(18) 0.0092(12) -0.0141(13) -0.0093(12)
Cl1B 0.0356(5) 0.0478(6) 0.0595(6) 0.0061(5) 0.0035(4) -0.0077(4)
O12B 0.0700(15) 0.0744(14) 0.0965(18) 0.0092(12) -0.0141(13) -0.0093(12)
O13B 0.0700(15) 0.0744(14) 0.0965(18) 0.0092(12) -0.0141(13) -0.0093(12)
O14B 0.0700(15) 0.0744(14) 0.0965(18) 0.0092(12) -0.0141(13) -0.0093(12)
O15 0.0700(15) 0.0744(14) 0.0965(18) 0.0092(12) -0.0141(13) -0.0093(12)

loop_
_atom_type_symbol
_atom_type_description
_atom_type_scat_dispersion_real
_atom_type_scat_dispersion_imag
_atom_type_scat_source
C C 0.0033 0.0016 'International Tables Vol C Tables 4.2.6.8 and 6.1.1.4'
H H 0.0000 0.0000 'International Tables Vol C Tables 4.2.6.8 and 6.1.1.4'
Cl Cl 0.1484 0.1585 'International Tables Vol C Tables 4.2.6.8 and 6.1.1.4'
Co Co 0.3494 0.9721 'International Tables Vol C Tables 4.2.6.8 and 6.1.1.4'
N N 0.0061 0.0033 'International Tables Vol C Tables 4.2.6.8 and 6.1.1.4'
O O 0.0106 0.0060 'International Tables Vol C Tables 4.2.6.8 and 6.1.1.4'

loop_
_geom_angle_atom_site_label_1
_geom_angle_atom_site_label_2
_geom_angle_atom_site_label_3
_geom_angle
_geom_angle_site_symmetry_1
_geom_angle_site_symmetry_3
_geom_angle_publ_flag
N1A Co1A N4A 137.55(10) . . ?
N1A Co1A N6A 86.24(10) . . ?
N4A Co1A N6A 126.22(9) . . ?
N1A Co1A N2A 77.02(12) . . ?
N4A Co1A N2A 115.71(10) . . ?
N6A Co1A N2A 101.08(10) . . ?
N1A Co1A N3A 152.26(10) . . ?
N4A Co1A N3A 67.26(10) . . ?
N6A Co1A N3A 83.48(9) . . ?
N2A Co1A N3A 79.78(11) . . ?
N1A Co1A N5A 74.64(10) . . ?
N4A Co1A N5A 82.67(9) . . ?
N6A Co1A N5A 82.67(9) . . ?
N2A Co1A N5A 151.10(11) . . ?
N3A Co1A N5A 129.04(9) . . ?
C18 C19 H19A 109.5 . . ?
C18 C19 H19B 109.5 . . ?
H19A C19 H19B 109.5 . . ?
C18 C19 H19C 109.5 . . ?
H19A C19 H19C 109.5 . . ?
H19B C19 H19C 109.5 . . ?
C2A N2A C3A 112.6(3) . . ?
C2A N2A Co1A 109.4(2) . . ?
C3A N2A Co1A 110.06(19) . . ?
C2A N2A H2N 108.2 . . ?
C3A N2A H2N 108.2 . . ?
Co1A N2A H2N 108.2 . . ?
N1 Co1 N6 86.53(9) . . ?
N1 Co1 N4 136.66(10) . . ?
N6 Co1 N4 126.85(10) . . ?
N1 Co1 N2 76.69(11) . . ?
N6 Co1 N2 100.80(10) . . ?
N4 Co1 N2 115.93(11) . . ?
N1 Co1 N3 152.61(10) . . ?
N6 Co1 N3 83.24(10) . . ?
N4 Co1 N3 67.74(11) . . ?
N2 Co1 N3 80.37(11) . . ?
N1 Co1 N5 74.45(9) . . ?
N6 Co1 N5 81.82(9) . . ?
N4 Co1 N5 83.22(10) . . ?
N2 Co1 N5 150.81(11) . . ?
N3 Co1 N5 128.60(9) . . ?
C18A C19A H19D 109.5 . . ?
C18A C19A H19E 109.5 . . ?
H19D C19A H19E 109.5 . . ?
C18A C19A H19F 109.5 . . ?
H19D C19A H19F 109.5 . . ?
H19E C19A H19F 109.5 . . ?
C13A N5A C12A 110.2(3) . . ?
C13A N5A Co1A 107.25(19) . . ?
C12A N5A Co1A 113.6(2) . . ?
C13A N5A H5N 108.6 . . ?
C12A N5A H5N 108.6 . . ?
Co1A N5A H5N 108.6 . . ?
O21 Cl2 O23 110.7(4) . . ?
O21 Cl2 O22 111.9(3) . . ?
O23 Cl2 O22 110.1(3) . . ?
O21 Cl2 O24 105.8(3) . . ?
O23 Cl2 O24 107.3(3) . . ?
O22 Cl2 O24 110.9(2) . . ?
C13 N5 C12 109.9(3) . . ?
C13 N5 Co1 107.26(17) . . ?
C12 N5 Co1 113.5(2) . . ?
C13 N5 H5 108.7 . . ?
C12 N5 H5 108.7 . . ?
Co1 N5 H5 108.7 . . ?
O32 Cl3 O34 109.9(3) . . ?
O32 Cl3 O31 109.7(2) . . ?
O34 Cl3 O31 108.3(2) . . ?
O32 Cl3 O33 109.1(2) . . ?
O34 Cl3 O33 109.32(18) . . ?
O31 Cl3 O33 110.53(18) . . ?
C3 N2 C2 112.2(3) . . ?
C3 N2 Co1 109.9(2) . . ?
C2 N2 Co1 109.8(2) . . ?
C3 N2 H2 108.3 . . ?
C2 N2 H2 108.3 . . ?
Co1 N2 H2 108.3 . . ?
O41 Cl4 O42 113.6(4) . . ?
O41 Cl4 O43 105.8(3) . . ?
O42 Cl4 O43 105.1(3) . . ?
O41 Cl4 O44 111.3(3) . . ?
O42 Cl4 O44 109.6(2) . . ?
O43 Cl4 O44 111.3(2) . . ?
C18 N6 Co1 174.5(3) . . ?
C10A N4A C7A 111.1(2) . . ?
C10A N4A C9A 107.3(3) . . ?
C7A N4A C9A 107.0(3) . . ?
C10A N4A Co1A 122.0(2) . . ?
C7A N4A Co1A 105.08(18) . . ?
C9A N4A Co1A 103.33(18) . . ?
C18A N6A Co1A 173.2(3) . . ?
C14A N1A C1A 120.3(3) . . ?
C14A N1A Co1A 120.4(2) . . ?
C1A N1A Co1A 119.2(3) . . ?
C9 N4 C10 108.6(3) . . ?
C9 N4 C7 106.7(3) . . ?
C10 N4 C7 110.9(3) . . ?
C9 N4 Co1 102.9(2) . . ?
C10 N4 Co1 121.5(2) . . ?
C7 N4 Co1 105.22(18) . . ?
C5A N3A C6A 111.3(3) . . ?
C5A N3A C8A 111.3(3) . . ?
C6A N3A C8A 106.4(3) . . ?
C5A N3A Co1A 119.2(2) . . ?
C6A N3A Co1A 99.31(18) . . ?
C8A N3A Co1A 108.1(2) . . ?
C5 N3 C6 111.6(3) . . ?
C5 N3 C8 112.1(3) . . ?
C6 N3 C8 106.0(3) . . ?
C5 N3 Co1 119.0(2) . . ?
C6 N3 Co1 99.73(18) . . ?
C8 N3 Co1 107.1(2) . . ?
N6A C18A C19A 179.5(4) . . ?
N6 C18 C19 179.4(4) . . ?
C16 C17 C1 119.5(3) . . ?
C16 C17 H17 120.3 . . ?
C1 C17 H17 120.3 . . ?
N3A C6A C7A 107.5(2) . . ?
N3A C6A H6D 110.2 . . ?
C7A C6A H6D 110.2 . . ?
N3A C6A H6C 110.2 . . ?
C7A C6A H6C 110.2 . . ?
H6D C6A H6C 108.5 . . ?
N1 C14 C15 122.2(3) . . ?
N1 C14 C13 115.0(3) . . ?
C15 C14 C13 122.7(3) . . ?
N1 C1 C17 120.3(3) . . ?
N1 C1 C2 115.8(3) . . ?
C17 C1 C2 123.9(3) . . ?
N1A C1A C17A 120.2(4) . . ?
N1A C1A C2A 115.3(3) . . ?
C17A C1A C2A 124.5(4) . . ?
C15 C16 C17 119.5(3) . . ?
C15 C16 H16 120.3 . . ?
C17 C16 H16 120.3 . . ?
N4 C7 C6 108.8(3) . . ?
N4 C7 H7B 109.9 . . ?
C6 C7 H7B 109.9 . . ?
N4 C7 H7A 109.9 . . ?
C6 C7 H7A 109.9 . . ?
H7B C7 H7A 108.3 . . ?
N4A C7A C6A 108.4(2) . . ?
N4A C7A H7C 110.0 . . ?
C6A C7A H7C 110.0 . . ?
N4A C7A H7D 110.0 . . ?
C6A C7A H7D 110.0 . . ?
H7C C7A H7D 108.4 . . ?
C16 C15 C14 118.6(4) . . ?
C16 C15 H15 120.7 . . ?
C14 C15 H15 120.7 . . ?
N5 C13 C14 110.0(3) . . ?
N5 C13 H13A 109.7 . . ?
C14 C13 H13A 109.7 . . ?
N5 C13 H13B 109.7 . . ?
C14 C13 H13B 109.7 . . ?
H13A C13 H13B 108.2 . . ?
N5A C13A C14A 110.5(3) . . ?
N5A C13A H13D 109.6 . . ?
C14A C13A H13D 109.6 . . ?
N5A C13A H13C 109.6 . . ?
C14A C13A H13C 109.6 . . ?
H13D C13A H13C 108.1 . . ?
C1 N1 C14 119.9(3) . . ?
C1 N1 Co1 119.7(2) . . ?
C14 N1 Co1 120.41(19) . . ?
N5 C12 C11 112.5(3) . . ?
N5 C12 H12B 109.1 . . ?
C11 C12 H12B 109.1 . . ?
N5 C12 H12A 109.1 . . ?
C11 C12 H12A 109.1 . . ?
H12B C12 H12A 107.8 . . ?
N3 C6 C7 107.2(3) . . ?
N3 C6 H6A 110.3 . . ?
C7 C6 H6A 110.3 . . ?
N3 C6 H6B 110.3 . . ?
C7 C6 H6B 110.3 . . ?
H6A C6 H6B 108.5 . . ?
N5A C12A C11A 112.0(3) . . ?
N5A C12A H12C 109.2 . . ?
C11A C12A H12C 109.2 . . ?
N5A C12A H12D 109.2 . . ?
C11A C12A H12D 109.2 . . ?
H12C C12A H12D 107.9 . . ?
N1A C14A C15A 121.6(4) . . ?
N1A C14A C13A 114.9(3) . . ?
C15A C14A C13A 123.5(4) . . ?
N3A C5A C4A 113.7(3) . . ?
N3A C5A H5C 108.8 . . ?
C4A C5A H5C 108.8 . . ?
N3A C5A H5D 108.8 . . ?
C4A C5A H5D 108.8 . . ?
H5C C5A H5D 107.7 . . ?
N4A C10A C11A 114.9(3) . . ?
N4A C10A H10D 108.6 . . ?
C11A C10A H10D 108.6 . . ?
N4A C10A H10C 108.6 . . ?
C11A C10A H10C 108.6 . . ?
H10D C10A H10C 107.5 . . ?
C10A C11A C12A 115.0(3) . . ?
C10A C11A H11D 108.5 . . ?
C12A C11A H11D 108.5 . . ?
C10A C11A H11C 108.5 . . ?
C12A C11A H11C 108.5 . . ?
H11D C11A H11C 107.5 . . ?
N4 C9 C8 108.3(3) . . ?
N4 C9 H9A 110.0 . . ?
C8 C9 H9A 110.0 . . ?
N4 C9 H9B 110.0 . . ?
C8 C9 H9B 110.0 . . ?
H9A C9 H9B 108.4 . . ?
N4 C10 C11 114.8(3) . . ?
N4 C10 H10A 108.6 . . ?
C11 C10 H10A 108.6 . . ?
N4 C10 H10B 108.6 . . ?
C11 C10 H10B 108.6 . . ?
H10A C10 H10B 107.6 . . ?
N4A C9A C8A 108.3(3) . . ?
N4A C9A H9D 110.0 . . ?
C8A C9A H9D 110.0 . . ?
N4A C9A H9C 110.0 . . ?
C8A C9A H9C 110.0 . . ?
H9D C9A H9C 108.4 . . ?
N2A C2A C1A 112.1(3) . . ?
N2A C2A H2D 109.2 . . ?
C1A C2A H2D 109.2 . . ?
N2A C2A H2C 109.2 . . ?
C1A C2A H2C 109.2 . . ?
H2D C2A H2C 107.9 . . ?
N2A C3A C4A 113.0(3) . . ?
N2A C3A H3C 109.0 . . ?
C4A C3A H3C 109.0 . . ?
N2A C3A H3D 109.0 . . ?
C4A C3A H3D 109.0 . . ?
H3C C3A H3D 107.8 . . ?
N3 C5 C4 113.1(3) . . ?
N3 C5 H5B 109.0 . . ?
C4 C5 H5B 109.0 . . ?
N3 C5 H5A 109.0 . . ?
C4 C5 H5A 109.0 . . ?
H5B C5 H5A 107.8 . . ?
C10 C11 C12 115.1(3) . . ?
C10 C11 H11A 108.5 . . ?
C12 C11 H11A 108.5 . . ?
C10 C11 H11B 108.5 . . ?
C12 C11 H11B 108.5 . . ?
H11A C11 H11B 107.5 . . ?
C16A C15A C14A 118.5(5) . . ?
C16A C15A H15A 120.7 . . ?
C14A C15A H15A 120.7 . . ?
N3A C8A C9A 107.8(3) . . ?
N3A C8A H8C 110.2 . . ?
C9A C8A H8C 110.1 . . ?
N3A C8A H8D 110.1 . . ?
C9A C8A H8D 110.1 . . ?
H8C C8A H8D 108.5 . . ?
C3A C4A C5A 115.7(3) . . ?
C3A C4A H4C 108.4 . . ?
C5A C4A H4C 108.4 . . ?
C3A C4A H4D 108.4 . . ?
C5A C4A H4D 108.4 . . ?
H4C C4A H4D 107.4 . . ?
C16A C17A C1A 119.4(4) . . ?
C16A C17A H17A 120.3 . . ?
C1A C17A H17A 120.3 . . ?
N2 C3 C4 113.1(3) . . ?
N2 C3 H3B 109.0 . . ?
C4 C3 H3B 109.0 . . ?
N2 C3 H3A 109.0 . . ?
C4 C3 H3A 109.0 . . ?
H3B C3 H3A 107.8 . . ?
N2 C2 C1 112.2(3) . . ?
N2 C2 H2A 109.2 . . ?
C1 C2 H2A 109.2 . . ?
N2 C2 H2B 109.2 . . ?
C1 C2 H2B 109.2 . . ?
H2A C2 H2B 107.9 . . ?
C3 C4 C5 116.3(3) . . ?
C3 C4 H4B 108.2 . . ?
C5 C4 H4B 108.2 . . ?
C3 C4 H4A 108.2 . . ?
C5 C4 H4A 108.2 . . ?
H4B C4 H4A 107.4 . . ?
N3 C8 C9 108.3(3) . . ?
N3 C8 H8B 110.0 . . ?
C9 C8 H8B 110.0 . . ?
N3 C8 H8A 110.0 . . ?
C9 C8 H8A 110.0 . . ?
H8B C8 H8A 108.4 . . ?
C17A C16A C15A 119.8(4) . . ?
C17A C16A H16A 120.1 . . ?
C15A C16A H16A 120.1 . . ?
N7 C020 C21 179.2(7) . . ?
C020 C21 H21A 109.5 . . ?
C020 C21 H21B 109.5 . . ?
H21A C21 H21B 109.5 . . ?
C020 C21 H21C 109.5 . . ?
H21A C21 H21C 109.5 . . ?
H21B C21 H21C 109.5 . . ?
O11 Cl1A O13A 109.3(3) . . ?
O11 Cl1A O12A 107.2(3) . . ?
O13A Cl1A O12A 111.8(3) . . ?
O11 Cl1A O14A 111.5(3) . . ?
O13A Cl1A O14A 107.1(3) . . ?
O12A Cl1A O14A 109.9(2) . . ?
O12B Cl1B O15 83.8(18) . . ?
O12B Cl1B O14B 129.9(19) . . ?
O15 Cl1B O14B 119.6(18) . . ?
O12B Cl1B O13B 73.2(17) . . ?
O15 Cl1B O13B 107.5(18) . . ?
O14B Cl1B O13B 127.9(19) . . ?
Cl1B O12B O13B 56.9(11) . . ?
Cl1B O13B O12B 49.9(9) . . ?

loop_
_geom_bond_atom_site_label_1
_geom_bond_atom_site_label_2
_geom_bond_distance
_geom_bond_site_symmetry_2
_geom_bond_publ_flag
Co1A N1A 2.089(3) . ?
Co1A N4A 2.188(2) . ?
Co1A N6A 2.196(3) . ?
Co1A N2A 2.209(3) . ?
Co1A N3A 2.259(3) . ?
Co1A N5A 2.278(3) . ?
C19 C18 1.459(5) . ?
C19 H19A 0.9800 . ?
C19 H19B 0.9800 . ?
C19 H19C 0.9800 . ?
N2A C2A 1.478(5) . ?
N2A C3A 1.494(5) . ?
N2A H2N 1.0000 . ?
Co1 N1 2.096(2) . ?
Co1 N6 2.176(3) . ?
Co1 N4 2.185(3) . ?
Co1 N2 2.221(3) . ?
Co1 N3 2.247(3) . ?
Co1 N5 2.287(2) . ?
C19A C18A 1.455(5) . ?
C19A H19D 0.9800 . ?
C19A H19E 0.9800 . ?
C19A H19F 0.9800 . ?
N5A C13A 1.470(4) . ?
N5A C12A 1.482(4) . ?
N5A H5N 1.0000 . ?
Cl2 O21 1.362(4) . ?
Cl2 O23 1.372(3) . ?
Cl2 O22 1.384(3) . ?
Cl2 O24 1.436(3) . ?
N5 C13 1.473(4) . ?
N5 C12 1.483(4) . ?
N5 H5 1.0000 . ?
Cl3 O32 1.400(3) . ?
Cl3 O34 1.408(3) . ?
Cl3 O31 1.425(3) . ?
Cl3 O33 1.427(2) . ?
N2 C3 1.478(5) . ?
N2 C2 1.483(5) . ?
N2 H2 1.0000 . ?
Cl4 O41 1.376(4) . ?
Cl4 O42 1.402(4) . ?
Cl4 O43 1.412(3) . ?
Cl4 O44 1.421(3) . ?
N6 C18 1.130(4) . ?
N4A C10A 1.474(4) . ?
N4A C7A 1.488(4) . ?
N4A C9A 1.488(4) . ?
N6A C18A 1.132(4) . ?
N1A C14A 1.336(5) . ?
N1A C1A 1.341(4) . ?
N4 C9 1.481(4) . ?
N4 C10 1.486(5) . ?
N4 C7 1.492(4) . ?
N3A C5A 1.474(4) . ?
N3A C6A 1.475(4) . ?
N3A C8A 1.480(4) . ?
N3 C5 1.470(5) . ?
N3 C6 1.482(4) . ?
N3 C8 1.490(5) . ?
C17 C16 1.374(6) . ?
C17 C1 1.399(5) . ?
C17 H17 0.9500 . ?
C6A C7A 1.535(4) . ?
C6A H6D 0.9900 . ?
C6A H6C 0.9900 . ?
C14 N1 1.337(4) . ?
C14 C15 1.378(4) . ?
C14 C13 1.502(4) . ?
C1 N1 1.334(4) . ?
C1 C2 1.492(5) . ?
C1A C17A 1.397(6) . ?
C1A C2A 1.487(6) . ?
C16 C15 1.371(5) . ?
C16 H16 0.9500 . ?
C7 C6 1.533(5) . ?
C7 H7B 0.9900 . ?
C7 H7A 0.9900 . ?
C7A H7C 0.9900 . ?
C7A H7D 0.9900 . ?
C15 H15 0.9500 . ?
C13 H13A 0.9900 . ?
C13 H13B 0.9900 . ?
C13A C14A 1.501(5) . ?
C13A H13D 0.9900 . ?
C13A H13C 0.9900 . ?
C12 C11 1.512(5) . ?
C12 H12B 0.9900 . ?
C12 H12A 0.9900 . ?
C6 H6A 0.9900 . ?
C6 H6B 0.9900 . ?
C12A C11A 1.512(5) . ?
C12A H12C 0.9900 . ?
C12A H12D 0.9900 . ?
C14A C15A 1.388(5) . ?
C5A C4A 1.520(6) . ?
C5A H5C 0.9900 . ?
C5A H5D 0.9900 . ?
C10A C11A 1.506(5) . ?
C10A H10D 0.9900 . ?
C10A H10C 0.9900 . ?
C11A H11D 0.9900 . ?
C11A H11C 0.9900 . ?
C9 C8 1.511(6) . ?
C9 H9A 0.9900 . ?
C9 H9B 0.9900 . ?
C10 C11 1.506(6) . ?
C10 H10A 0.9900 . ?
C10 H10B 0.9900 . ?
C9A C8A 1.521(5) . ?
C9A H9D 0.9900 . ?
C9A H9C 0.9900 . ?
C2A H2D 0.9900 . ?
C2A H2C 0.9900 . ?
C3A C4A 1.513(6) . ?
C3A H3C 0.9900 . ?
C3A H3D 0.9900 . ?
C5 C4 1.526(6) . ?
C5 H5B 0.9900 . ?
C5 H5A 0.9900 . ?
C11 H11A 0.9900 . ?
C11 H11B 0.9900 . ?
C15A C16A 1.374(7) . ?
C15A H15A 0.9500 . ?
C8A H8C 0.9900 . ?
C8A H8D 0.9900 . ?
C4A H4C 0.9900 . ?
C4A H4D 0.9900 . ?
C17A C16A 1.370(7) . ?
C17A H17A 0.9500 . ?
C3 C4 1.516(6) . ?
C3 H3B 0.9900 . ?
C3 H3A 0.9900 . ?
C2 H2A 0.9900 . ?
C2 H2B 0.9900 . ?
C4 H4B 0.9900 . ?
C4 H4A 0.9900 . ?
C8 H8B 0.9900 . ?
C8 H8A 0.9900 . ?
C16A H16A 0.9500 . ?
C020 N7 1.097(9) . ?
C020 C21 1.375(8) . ?
C21 H21A 0.9800 . ?
C21 H21B 0.9800 . ?
C21 H21C 0.9800 . ?
Cl1A O11 1.398(4) . ?
Cl1A O13A 1.408(4) . ?
Cl1A O12A 1.437(4) . ?
Cl1A O14A 1.440(4) . ?
Cl1B O12B 1.333(19) . ?
Cl1B O15 1.415(19) . ?
Cl1B O14B 1.44(2) . ?
Cl1B O13B 1.46(2) . ?
O12B O13B 1.67(4) . ?
